data_1513371
loop_
_publ_author_name
'Chen, Shenxi'
'Ren, Fengxia'
'Niu, Shubin'
'Liu, Xingzhong'
'Che, Yongsheng'

_publ_section_title
;
 Dioxatricyclic and Oxabicyclic Polyketides from Trichocladium opacum.
;
_journal_issue 1
_journal_name_full 'Journal of natural products'
_journal_page_first 9
_journal_page_last 14
_journal_paper_doi 10.1021/np4004799
_journal_volume 77
_journal_year 2014
_chemical_absolute_configuration ad
_chemical_formula_moiety 'C11 H16 O5'
_chemical_formula_sum 'C11 H16 O5'
_chemical_formula_weight 228.24
_chemical_name_systematic
;
 ? 
;
_space_group_crystal_system monoclinic
_space_group_IT_number 4
_space_group_name_Hall 'P 2yb'
_space_group_name_H-M_alt 'P 1 21 1'
_symmetry_space_group_name_Hall 'P 2yb'
_symmetry_space_group_name_H-M 'P 1 21 1'
_atom_sites_solution_hydrogens geom
_atom_sites_solution_primary direct
_atom_sites_solution_secondary difmap
_audit_creation_date 2012-10-25
_audit_creation_method
;
  Olex2 1.1
  (compiled 2011.02.15 svn.r1672, GUI svn.r3494)
;
_cell_angle_alpha 90.00
_cell_angle_beta 103.612(7)
_cell_angle_gamma 90.00
_cell_formula_units_Z 4
_cell_length_a 9.9972(8)
_cell_length_b 7.3788(3)
_cell_length_c 15.5846(10)
_cell_measurement_reflns_used 2014
_cell_measurement_temperature 102.7
_cell_measurement_theta_max 71.5620
_cell_measurement_theta_min 4.5492
_cell_volume 1117.34(13)
_computing_cell_refinement
;
CrysAlisPro, Agilent Technologies,
Version 1.171.35.11 (release 16-05-2011 CrysAlis171 .NET)
(compiled May 16 2011,17:55:39)
;
_computing_data_collection
;
CrysAlisPro, Agilent Technologies,
Version 1.171.35.11 (release 16-05-2011 CrysAlis171 .NET)
(compiled May 16 2011,17:55:39)
;
_computing_data_reduction
;
CrysAlisPro, Agilent Technologies,
Version 1.171.35.11 (release 16-05-2011 CrysAlis171 .NET)
(compiled May 16 2011,17:55:39)
;
_computing_molecular_graphics
;
O. V. Dolomanov, L. J. Bourhis, R. J. Gildea, J. A. K. Howard and H. Puschmann,
OLEX2: a complete structure solution, refinement and analysis program.
J. Appl. Cryst. (2009). 42, 339-341.
;
_computing_publication_material
;
O. V. Dolomanov, L. J. Bourhis, R. J. Gildea, J. A. K. Howard and H. Puschmann,
OLEX2: a complete structure solution, refinement and analysis program.
J. Appl. Cryst. (2009). 42, 339-341.
;
_computing_structure_refinement 'SHELXL-97 (Sheldrick, 1997)'
_computing_structure_solution 'A short history of SHELX (Sheldrick, 2007)/Bruker'
_diffrn_ambient_temperature 102.7
_diffrn_detector_area_resol_mean 16.0971
_diffrn_measured_fraction_theta_full 0.984
_diffrn_measured_fraction_theta_max 0.984
_diffrn_measurement_details
;
  1 omega   21.00   65.00   1.0000    1.5000
omega____ theta____ kappa____ phi______ frames
    -        0.0000    0.0000 -120.0000 44

  2 omega  -71.00  -43.00   1.0000    1.5000
omega____ theta____ kappa____ phi______ frames
    -        0.0000    0.0000 -120.0000 28

  3 omega  -92.00    3.00   1.0000    2.0000
omega____ theta____ kappa____ phi______ frames
    -      -42.5000  125.0000    0.0000 95

  4 omega -112.00  -25.00   1.0000    2.0000
omega____ theta____ kappa____ phi______ frames
    -      -42.5000  -77.0000  -60.0000 87

  5 omega   35.00  123.00   1.0000    2.0000
omega____ theta____ kappa____ phi______ frames
    -       56.0000   77.0000  120.0000 88

  6 omega  108.00  134.00   1.0000    3.0000
omega____ theta____ kappa____ phi______ frames
    -      112.0000  111.0000  -30.0000 26

  7 omega   42.00   72.00   1.0000    3.0000
omega____ theta____ kappa____ phi______ frames
    -      112.0000  -81.0000  -46.0000 30

  8 omega  139.00  165.00   1.0000    3.0000
omega____ theta____ kappa____ phi______ frames
    -      112.0000   77.0000   90.0000 26

  9 omega   42.00   90.00   1.0000    3.0000
omega____ theta____ kappa____ phi______ frames
    -      112.0000  -45.0000   60.0000 48

 10 omega   44.00   77.00   1.0000    3.0000
omega____ theta____ kappa____ phi______ frames
    -      112.0000  -45.0000 -120.0000 33

 11 omega   99.00  174.00   1.0000    3.0000
omega____ theta____ kappa____ phi______ frames
    -      112.0000   77.0000   30.0000 75

 12 omega  114.00  177.00   1.0000    3.0000
omega____ theta____ kappa____ phi______ frames
    -      112.0000  111.0000  120.0000 63

 13 omega   88.00  134.00   1.0000    3.0000
omega____ theta____ kappa____ phi______ frames
    -      112.0000  -81.0000  -46.0000 46
;
_diffrn_measurement_device_type 'Xcalibur, Eos, Gemini'
_diffrn_measurement_method '\w scans'
_diffrn_orient_matrix_UB_11 0.0144259000
_diffrn_orient_matrix_UB_12 -0.1743948000
_diffrn_orient_matrix_UB_13 0.0558849000
_diffrn_orient_matrix_UB_21 0.1520358000
_diffrn_orient_matrix_UB_22 0.0459999000
_diffrn_orient_matrix_UB_23 0.0408908000
_diffrn_orient_matrix_UB_31 -0.0428285000
_diffrn_orient_matrix_UB_32 0.1051478000
_diffrn_orient_matrix_UB_33 0.0746547000
_diffrn_radiation_monochromator graphite
_diffrn_radiation_type 'Cu K\a'
_diffrn_radiation_wavelength 1.5418
_diffrn_reflns_av_R_equivalents 0.0000
_diffrn_reflns_av_unetI/netI 0.0210
_diffrn_reflns_limit_h_max 11
_diffrn_reflns_limit_h_min -12
_diffrn_reflns_limit_k_max 9
_diffrn_reflns_limit_k_min -8
_diffrn_reflns_limit_l_max 19
_diffrn_reflns_limit_l_min 0
_diffrn_reflns_number 3839
_diffrn_reflns_theta_full 71.65
_diffrn_reflns_theta_max 71.65
_diffrn_reflns_theta_min 2.92
_diffrn_source 'Enhance (Cu) X-ray Source'
_exptl_absorpt_coefficient_mu 0.902
_exptl_absorpt_correction_T_max 1.00000
_exptl_absorpt_correction_T_min 0.80909
_exptl_absorpt_correction_type multi-scan
_exptl_absorpt_process_details
;
CrysAlisPro, Agilent Technologies,
Version 1.171.35.11 (release 16-05-2011 CrysAlis171 .NET)
(compiled May 16 2011,17:55:39)
Empirical absorption correction using spherical harmonics,
 implemented in SCALE3 ABSPACK scaling algorithm.
;
_exptl_crystal_density_diffrn 1.357
_exptl_crystal_density_method 'not measured'
_exptl_crystal_F_000 488
_exptl_crystal_size_max 0.50
_exptl_crystal_size_mid 0.30
_exptl_crystal_size_min 0.30
_refine_diff_density_max 0.284
_refine_diff_density_min -0.234
_refine_diff_density_rms 0.044
_refine_ls_abs_structure_details 'Flack H D (1983), Acta Cryst. A39, 876-881'
_refine_ls_abs_structure_Flack 0.09(12)
_refine_ls_extinction_method none
_refine_ls_goodness_of_fit_ref 1.039
_refine_ls_hydrogen_treatment mixed
_refine_ls_matrix_type full
_refine_ls_number_parameters 297
_refine_ls_number_reflns 3839
_refine_ls_number_restraints 1
_refine_ls_restrained_S_all 1.039
_refine_ls_R_factor_all 0.0331
_refine_ls_R_factor_gt 0.0329
_refine_ls_shift/su_max 0.001
_refine_ls_shift/su_mean 0.000
_refine_ls_structure_factor_coef Fsqd
_refine_ls_weighting_details 'calc w=1/[\s^2^(Fo^2^)+(0.0601P)^2^+0.2366P] where P=(Fo^2^+2Fc^2^)/3'
_refine_ls_weighting_scheme calc
_refine_ls_wR_factor_gt 0.0864
_refine_ls_wR_factor_ref 0.0866
_reflns_number_gt 3792
_reflns_number_total 3839
_reflns_threshold_expression >2sigma(I)
_cod_data_source_file np4004799_si_002.cif
_cod_data_source_block exp_918
_cod_original_cell_volume 1117.33(13)
_cod_database_code 1513371
_reflns_odcompleteness_completeness 89.29
_reflns_odcompleteness_iscentric 1
_reflns_odcompleteness_theta 66.97

loop_
_space_group_symop_id
_space_group_symop_operation_xyz
1 'x, y, z'
2 '-x, y+1/2, -z'

loop_
_atom_site_label
_atom_site_type_symbol
_atom_site_fract_x
_atom_site_fract_y
_atom_site_fract_z
_atom_site_U_iso_or_equiv
_atom_site_adp_type
_atom_site_occupancy
_atom_site_symmetry_multiplicity
_atom_site_calc_flag
_atom_site_refinement_flags
O8 O -0.02600(11) -0.47707(16) -0.16629(7) 0.0174(2) Uani 1 1 d .
O10 O 0.08331(11) -0.17298(17) -0.04498(7) 0.0163(2) Uani 1 1 d .
H10 H 0.0628 -0.2099 0.0013 0.025 Uiso 1 1 calc R
O9 O -0.00588(11) -0.83563(16) -0.10135(7) 0.0141(2) Uani 1 1 d .
H9 H 0.0226 -0.9396 -0.0843 0.021 Uiso 1 1 calc R
O7 O 0.31715(14) -0.53046(19) -0.23059(9) 0.0295(3) Uani 1 1 d .
C24 C 0.28546(15) -0.7733(3) 0.02758(11) 0.0184(3) Uani 1 1 d .
H24A H 0.2504 -0.8946 0.0090 0.028 Uiso 1 1 calc R
H24B H 0.2163 -0.7064 0.0501 0.028 Uiso 1 1 calc R
H24C H 0.3701 -0.7838 0.0742 0.028 Uiso 1 1 calc R
C19 C 0.17075(16) -0.3031(2) -0.07292(11) 0.0156(3) Uani 1 1 d .
H19 H 0.1990 -0.2565 -0.1263 0.019 Uiso 1 1 calc R
C17 C 0.18561(16) -0.6306(2) -0.12258(10) 0.0140(3) Uani 1 1 d .
C20 C 0.29941(16) -0.3416(2) 0.00066(12) 0.0191(3) Uani 1 1 d .
H20A H 0.2706 -0.3791 0.0546 0.023 Uiso 1 1 calc R
H20B H 0.3536 -0.2287 0.0144 0.023 Uiso 1 1 calc R
O14 O 0.08866(14) -0.57058(18) -0.27133(7) 0.0237(3) Uani 1 1 d .
C21 C 0.39118(15) -0.4901(2) -0.02423(12) 0.0214(4) Uani 1 1 d .
H21A H 0.4698 -0.5118 0.0267 0.026 Uiso 1 1 calc R
H21B H 0.4288 -0.4460 -0.0738 0.026 Uiso 1 1 calc R
C23 C -0.14828(19) -0.6678(3) -0.28420(12) 0.0275(4) Uani 1 1 d .
H23A H -0.1845 -0.5592 -0.3180 0.041 Uiso 1 1 calc R
H23B H -0.2138 -0.7092 -0.2505 0.041 Uiso 1 1 calc R
H23C H -0.1346 -0.7636 -0.3248 0.041 Uiso 1 1 calc R
C22 C 0.31597(15) -0.6720(2) -0.05134(11) 0.0160(3) Uani 1 1 d .
H22 H 0.3769 -0.7503 -0.0782 0.019 Uiso 1 1 calc R
C16 C 0.06891(15) -0.7693(2) -0.16096(10) 0.0138(3) Uani 1 1 d .
H16 H 0.1011 -0.8687 -0.1948 0.017 Uiso 1 1 calc R
C15 C -0.01327(17) -0.6238(2) -0.22190(10) 0.0182(4) Uani 1 1 d .
C18 C 0.09606(14) -0.4819(2) -0.09472(10) 0.0125(3) Uani 1 1 d .
H18 H 0.0683 -0.5249 -0.0406 0.015 Uiso 1 1 calc R
C13 C 0.21215(19) -0.5700(2) -0.21103(11) 0.0201(4) Uani 1 1 d .
O5 O -0.47258(11) -0.33729(17) -0.40482(7) 0.0157(2) Uani 1 1 d .
H5 H -0.5070 -0.4415 -0.4135 0.024 Uiso 1 1 calc R
O3 O -0.66335(12) -0.01659(17) -0.19781(7) 0.0207(3) Uani 1 1 d .
O4 O -0.41798(10) 0.02436(17) -0.35317(7) 0.0161(2) Uani 1 1 d .
C8 C -0.79035(16) 0.1596(2) -0.44063(11) 0.0181(3) Uani 1 1 d .
H8A H -0.8434 0.2735 -0.4430 0.022 Uiso 1 1 calc R
H8B H -0.7991 0.1175 -0.5020 0.022 Uiso 1 1 calc R
O6 O -0.58203(12) 0.33051(17) -0.44674(7) 0.0171(2) Uani 1 1 d .
H6 H -0.5713 0.2844 -0.4940 0.026 Uiso 1 1 calc R
O2 O -0.44847(11) -0.05269(17) -0.21493(7) 0.0180(3) Uani 1 1 d .
C7 C -0.63792(16) 0.1980(2) -0.39819(10) 0.0147(3) Uani 1 1 d .
H7 H -0.6296 0.2434 -0.3367 0.018 Uiso 1 1 calc R
C10 C -0.77350(15) -0.1671(2) -0.37705(11) 0.0163(3) Uani 1 1 d .
H10A H -0.8070 -0.2394 -0.3320 0.020 Uiso 1 1 calc R
C6 C -0.56356(15) 0.0177(2) -0.39409(10) 0.0131(3) Uani 1 1 d .
H6A H -0.5755 -0.0291 -0.4556 0.016 Uiso 1 1 calc R
C9 C -0.85222(15) 0.0160(3) -0.38975(11) 0.0179(3) Uani 1 1 d .
H9A H -0.9487 -0.0068 -0.4217 0.021 Uiso 1 1 calc R
H9B H -0.8538 0.0654 -0.3309 0.021 Uiso 1 1 calc R
C1 C -0.58802(16) -0.0565(2) -0.24395(10) 0.0147(3) Uani 1 1 d .
C11 C -0.24420(16) -0.1595(3) -0.25894(12) 0.0216(4) Uani 1 1 d .
H11A H -0.1941 -0.0515 -0.2323 0.032 Uiso 1 1 calc R
H11B H -0.2089 -0.1984 -0.3096 0.032 Uiso 1 1 calc R
H11C H -0.2315 -0.2572 -0.2151 0.032 Uiso 1 1 calc R
C12 C -0.79933(17) -0.2771(3) -0.46205(12) 0.0243(4) Uani 1 1 d .
H12A H -0.7592 -0.2141 -0.5054 0.036 Uiso 1 1 calc R
H12B H -0.8986 -0.2911 -0.4858 0.036 Uiso 1 1 calc R
H12C H -0.7568 -0.3969 -0.4497 0.036 Uiso 1 1 calc R
C5 C -0.62066(15) -0.1247(2) -0.33964(10) 0.0126(3) Uani 1 1 d .
C3 C -0.39447(16) -0.1159(2) -0.28925(10) 0.0161(3) Uani 1 1 d .
C4 C -0.49972(15) -0.2644(2) -0.32705(10) 0.0137(3) Uani 1 1 d .
H4 H -0.5055 -0.3598 -0.2825 0.016 Uiso 1 1 calc R

loop_
_atom_site_aniso_label
_atom_site_aniso_U_11
_atom_site_aniso_U_22
_atom_site_aniso_U_33
_atom_site_aniso_U_23
_atom_site_aniso_U_13
_atom_site_aniso_U_12
O8 0.0198(5) 0.0133(6) 0.0164(5) -0.0015(5) -0.0007(4) 0.0039(5)
O10 0.0210(5) 0.0106(6) 0.0204(5) 0.0010(5) 0.0108(4) 0.0033(5)
O9 0.0149(5) 0.0114(6) 0.0171(5) 0.0009(5) 0.0063(4) 0.0002(4)
O7 0.0424(7) 0.0185(7) 0.0378(7) -0.0015(6) 0.0301(6) -0.0033(6)
C24 0.0153(7) 0.0144(8) 0.0221(8) -0.0008(7) -0.0023(6) 0.0023(6)
C19 0.0195(7) 0.0107(9) 0.0198(7) -0.0021(7) 0.0108(6) 0.0000(6)
C17 0.0169(7) 0.0109(8) 0.0164(7) -0.0022(6) 0.0085(6) -0.0009(6)
C20 0.0158(7) 0.0128(8) 0.0292(9) -0.0049(7) 0.0065(7) -0.0028(6)
O14 0.0410(7) 0.0171(7) 0.0152(5) 0.0014(5) 0.0114(5) -0.0007(5)
C21 0.0122(7) 0.0174(9) 0.0354(9) -0.0045(8) 0.0072(6) -0.0011(6)
C23 0.0333(9) 0.0202(9) 0.0214(8) 0.0000(8) -0.0091(7) 0.0032(8)
C22 0.0114(6) 0.0128(8) 0.0242(8) -0.0043(7) 0.0050(6) 0.0017(6)
C16 0.0176(7) 0.0123(8) 0.0122(6) -0.0016(6) 0.0048(6) -0.0003(6)
C15 0.0261(8) 0.0131(9) 0.0142(7) 0.0009(7) 0.0023(6) 0.0013(7)
C18 0.0133(6) 0.0111(8) 0.0134(6) 0.0014(6) 0.0037(6) 0.0018(6)
C13 0.0345(9) 0.0085(8) 0.0223(8) -0.0018(7) 0.0168(7) -0.0001(7)
O5 0.0218(5) 0.0103(6) 0.0172(5) -0.0024(5) 0.0088(4) -0.0019(4)
O3 0.0262(6) 0.0216(7) 0.0170(5) -0.0001(5) 0.0105(5) 0.0038(5)
O4 0.0150(5) 0.0127(6) 0.0204(5) 0.0010(5) 0.0040(4) -0.0007(4)
C8 0.0184(7) 0.0148(8) 0.0204(8) 0.0017(7) 0.0033(6) 0.0035(6)
O6 0.0261(6) 0.0110(6) 0.0167(5) -0.0002(5) 0.0099(4) -0.0019(5)
O2 0.0201(5) 0.0188(6) 0.0135(5) -0.0023(5) 0.0009(4) 0.0026(5)
C7 0.0194(7) 0.0127(9) 0.0134(7) 0.0003(6) 0.0065(6) 0.0000(6)
C10 0.0131(7) 0.0145(8) 0.0205(7) 0.0021(7) 0.0027(6) -0.0009(6)
C6 0.0154(7) 0.0123(8) 0.0118(6) -0.0027(6) 0.0034(5) -0.0017(6)
C9 0.0137(6) 0.0163(8) 0.0238(8) 0.0015(7) 0.0048(6) -0.0002(6)
C1 0.0203(7) 0.0106(8) 0.0134(7) 0.0015(6) 0.0046(6) 0.0015(6)
C11 0.0155(7) 0.0203(9) 0.0269(8) -0.0002(8) 0.0008(6) 0.0007(7)
C12 0.0204(8) 0.0180(9) 0.0301(9) -0.0035(8) -0.0031(7) -0.0014(7)
C5 0.0145(7) 0.0111(8) 0.0127(7) 0.0006(6) 0.0042(6) 0.0021(6)
C3 0.0171(7) 0.0155(9) 0.0155(7) -0.0013(6) 0.0036(6) 0.0010(6)
C4 0.0155(7) 0.0123(8) 0.0137(7) 0.0000(6) 0.0043(5) 0.0014(6)

loop_
_atom_type_symbol
_atom_type_description
_atom_type_scat_dispersion_real
_atom_type_scat_dispersion_imag
_atom_type_scat_source
C C 0.0181 0.0091 'International Tables Vol C Tables 4.2.6.8 and 6.1.1.4'
H H 0.0000 0.0000 'International Tables Vol C Tables 4.2.6.8 and 6.1.1.4'
O O 0.0492 0.0322 'International Tables Vol C Tables 4.2.6.8 and 6.1.1.4'

loop_
_geom_angle_atom_site_label_1
_geom_angle_atom_site_label_2
_geom_angle_atom_site_label_3
_geom_angle
C15 O8 C18 105.83(12)
C19 O10 H10 109.5
C16 O9 H9 109.5
H24A C24 H24B 109.5
H24A C24 H24C 109.5
H24B C24 H24C 109.5
C22 C24 H24A 109.5
C22 C24 H24B 109.5
C22 C24 H24C 109.5
O10 C19 H19 109.5
O10 C19 C20 111.15(13)
O10 C19 C18 110.36(12)
C20 C19 H19 109.5
C18 C19 H19 109.5
C18 C19 C20 106.77(13)
C22 C17 C16 125.36(14)
C22 C17 C18 112.92(12)
C18 C17 C16 98.23(12)
C13 C17 C22 114.40(14)
C13 C17 C16 96.82(12)
C13 C17 C18 106.33(13)
C19 C20 H20A 109.0
C19 C20 H20B 109.0
C19 C20 C21 112.88(14)
H20A C20 H20B 107.8
C21 C20 H20A 109.0
C21 C20 H20B 109.0
C13 O14 C15 105.47(12)
C20 C21 H21A 108.8
C20 C21 H21B 108.8
C20 C21 C22 113.99(12)
H21A C21 H21B 107.6
C22 C21 H21A 108.8
C22 C21 H21B 108.8
H23A C23 H23B 109.5
H23A C23 H23C 109.5
H23B C23 H23C 109.5
C15 C23 H23A 109.5
C15 C23 H23B 109.5
C15 C23 H23C 109.5
C24 C22 C17 112.57(12)
C24 C22 C21 112.35(14)
C24 C22 H22 108.1
C17 C22 C21 107.51(14)
C17 C22 H22 108.1
C21 C22 H22 108.1
O9 C16 C17 116.07(12)
O9 C16 H16 112.3
O9 C16 C15 111.13(13)
C17 C16 H16 112.3
C15 C16 C17 91.23(13)
C15 C16 H16 112.3
O8 C15 O14 106.92(13)
O8 C15 C23 111.45(14)
O8 C15 C16 105.59(12)
O14 C15 C23 110.35(14)
O14 C15 C16 100.08(13)
C23 C15 C16 121.15(15)
O8 C18 C19 115.67(13)
O8 C18 C17 103.93(12)
O8 C18 H18 107.9
C19 C18 C17 113.24(12)
C19 C18 H18 107.9
C17 C18 H18 107.9
O7 C13 C17 130.49(17)
O7 C13 O14 122.11(16)
O14 C13 C17 107.39(13)
C4 O5 H5 109.5
C3 O4 C6 105.58(12)
H8A C8 H8B 107.8
C7 C8 H8A 109.1
C7 C8 H8B 109.1
C9 C8 H8A 109.1
C9 C8 H8B 109.1
C9 C8 C7 112.54(13)
C7 O6 H6 109.5
C1 O2 C3 105.68(11)
C8 C7 H7 108.9
O6 C7 C8 111.71(12)
O6 C7 H7 108.9
O6 C7 C6 111.93(12)
C6 C7 C8 106.41(13)
C6 C7 H7 108.9
C9 C10 H10A 108.1
C12 C10 H10A 108.1
C12 C10 C9 112.07(14)
C12 C10 C5 112.89(13)
C5 C10 H10A 108.1
C5 C10 C9 107.49(13)
O4 C6 C7 114.90(13)
O4 C6 H6A 108.4
O4 C6 C5 104.17(12)
C7 C6 H6A 108.4
C7 C6 C5 112.29(12)
C5 C6 H6A 108.4
C8 C9 C10 114.33(13)
C8 C9 H9A 108.7
C8 C9 H9B 108.7
C10 C9 H9A 108.7
C10 C9 H9B 108.7
H9A C9 H9B 107.6
O3 C1 O2 122.46(14)
O3 C1 C5 130.25(15)
O2 C1 C5 107.25(12)
H11A C11 H11B 109.5
H11A C11 H11C 109.5
H11B C11 H11C 109.5
C3 C11 H11A 109.5
C3 C11 H11B 109.5
C3 C11 H11C 109.5
C10 C12 H12A 109.5
C10 C12 H12B 109.5
C10 C12 H12C 109.5
H12A C12 H12B 109.5
H12A C12 H12C 109.5
H12B C12 H12C 109.5
C10 C5 C6 113.24(12)
C10 C5 C1 113.65(12)
C10 C5 C4 125.74(14)
C6 C5 C4 98.20(12)
C1 C5 C6 106.85(12)
C1 C5 C4 96.46(12)
O4 C3 O2 107.01(13)
O4 C3 C11 111.49(14)
O4 C3 C4 105.42(12)
O2 C3 C11 110.34(13)
O2 C3 C4 100.57(12)
C11 C3 C4 120.80(15)
O5 C4 C5 116.28(13)
O5 C4 C3 110.40(12)
O5 C4 H4 112.5
C5 C4 H4 112.5
C3 C4 C5 91.00(12)
C3 C4 H4 112.5

loop_
_geom_bond_atom_site_label_1
_geom_bond_atom_site_label_2
_geom_bond_distance
O8 C15 1.411(2)
O8 C18 1.4470(17)
O10 H10 0.8400
O10 C19 1.4336(19)
O9 H9 0.8400
O9 C16 1.4102(19)
O7 C13 1.196(2)
C24 H24A 0.9800
C24 H24B 0.9800
C24 H24C 0.9800
C24 C22 1.530(2)
C19 H19 1.0000
C19 C20 1.535(2)
C19 C18 1.515(2)
C17 C22 1.531(2)
C17 C16 1.561(2)
C17 C18 1.541(2)
C17 C13 1.531(2)
C20 H20A 0.9900
C20 H20B 0.9900
C20 C21 1.536(2)
O14 C15 1.468(2)
O14 C13 1.364(2)
C21 H21A 0.9900
C21 H21B 0.9900
C21 C22 1.548(2)
C23 H23A 0.9800
C23 H23B 0.9800
C23 H23C 0.9800
C23 C15 1.501(2)
C22 H22 1.0000
C16 H16 1.0000
C16 C15 1.537(2)
C18 H18 1.0000
O5 H5 0.8400
O5 C4 1.4095(19)
O3 C1 1.194(2)
O4 C6 1.4458(17)
O4 C3 1.417(2)
C8 H8A 0.9900
C8 H8B 0.9900
C8 C7 1.538(2)
C8 C9 1.538(2)
O6 H6 0.8400
O6 C7 1.428(2)
O2 C1 1.3618(18)
O2 C3 1.4644(19)
C7 H7 1.0000
C7 C6 1.518(2)
C10 H10A 1.0000
C10 C9 1.553(2)
C10 C12 1.523(2)
C10 C5 1.534(2)
C6 H6A 1.0000
C6 C5 1.542(2)
C9 H9A 0.9900
C9 H9B 0.9900
C1 C5 1.534(2)
C11 H11A 0.9800
C11 H11B 0.9800
C11 H11C 0.9800
C11 C3 1.500(2)
C12 H12A 0.9800
C12 H12B 0.9800
C12 H12C 0.9800
C5 C4 1.566(2)
C3 C4 1.537(2)
C4 H4 1.0000

loop_
_geom_torsion_atom_site_label_1
_geom_torsion_atom_site_label_2
_geom_torsion_atom_site_label_3
_geom_torsion_atom_site_label_4
_geom_torsion
O10 C19 C20 C21 176.07(13)
O10 C19 C18 O8 61.98(17)
O10 C19 C18 C17 -178.22(12)
O9 C16 C15 O8 65.44(16)
O9 C16 C15 O14 176.33(12)
O9 C16 C15 C23 -62.3(2)
C19 C20 C21 C22 -56.1(2)
C17 C16 C15 O8 -53.21(14)
C17 C16 C15 O14 57.67(12)
C17 C16 C15 C23 179.02(16)
C20 C19 C18 O8 -177.10(12)
C20 C19 C18 C17 -57.30(16)
C20 C21 C22 C24 -72.58(18)
C20 C21 C22 C17 51.82(19)
C22 C17 C16 O9 65.1(2)
C22 C17 C16 C15 179.40(15)
C22 C17 C18 O8 -174.47(12)
C22 C17 C18 C19 59.22(17)
C22 C17 C13 O7 -9.5(3)
C22 C17 C13 O14 169.10(14)
C16 C17 C22 C24 -47.7(2)
C16 C17 C22 C21 -171.95(14)
C16 C17 C18 O8 -40.36(14)
C16 C17 C18 C19 -166.67(12)
C16 C17 C13 O7 -143.4(2)
C16 C17 C13 O14 35.13(16)
C15 O8 C18 C19 131.71(13)
C15 O8 C18 C17 6.94(16)
C15 O14 C13 O7 -179.47(17)
C15 O14 C13 C17 1.83(17)
C18 O8 C15 O14 -75.42(14)
C18 O8 C15 C23 163.90(14)
C18 O8 C15 C16 30.53(16)
C18 C19 C20 C21 55.66(17)
C18 C17 C22 C24 71.69(18)
C18 C17 C22 C21 -52.56(17)
C18 C17 C16 O9 -60.73(16)
C18 C17 C16 C15 53.59(12)
C18 C17 C13 O7 115.9(2)
C18 C17 C13 O14 -65.55(16)
C13 C17 C22 C24 -166.50(14)
C13 C17 C22 C21 69.24(17)
C13 C17 C16 O9 -168.40(14)
C13 C17 C16 C15 -54.08(13)
C13 C17 C18 O8 59.28(15)
C13 C17 C18 C19 -67.03(16)
C13 O14 C15 O8 70.66(15)
C13 O14 C15 C23 -167.97(15)
C13 O14 C15 C16 -39.19(15)
O3 C1 C5 C10 -7.6(3)
O3 C1 C5 C6 118.04(19)
O3 C1 C5 C4 -141.34(19)
O4 C6 C5 C10 -174.73(12)
O4 C6 C5 C1 59.38(14)
O4 C6 C5 C4 -39.97(14)
O4 C3 C4 O5 64.79(16)
O4 C3 C4 C5 -53.83(13)
C8 C7 C6 O4 -178.08(12)
C8 C7 C6 C5 -59.26(16)
O6 C7 C6 O4 59.63(16)
O6 C7 C6 C5 178.45(11)
O2 C1 C5 C10 170.35(13)
O2 C1 C5 C6 -64.02(15)
O2 C1 C5 C4 36.60(15)
O2 C3 C4 O5 175.90(12)
O2 C3 C4 C5 57.29(12)
C7 C8 C9 C10 -55.76(19)
C7 C6 C5 C10 60.32(17)
C7 C6 C5 C1 -65.57(16)
C7 C6 C5 C4 -164.92(12)
C10 C5 C4 O5 66.8(2)
C10 C5 C4 C3 -179.81(15)
C6 O4 C3 O2 -74.95(14)
C6 O4 C3 C11 164.30(13)
C6 O4 C3 C4 31.51(15)
C6 C5 C4 O5 -59.73(16)
C6 C5 C4 C3 53.69(12)
C9 C8 C7 O6 179.52(14)
C9 C8 C7 C6 57.10(17)
C9 C10 C5 C6 -52.00(17)
C9 C10 C5 C1 70.17(17)
C9 C10 C5 C4 -172.02(14)
C1 O2 C3 O4 71.98(15)
C1 O2 C3 C11 -166.54(14)
C1 O2 C3 C4 -37.89(15)
C1 C5 C4 O5 -167.86(13)
C1 C5 C4 C3 -54.44(12)
C11 C3 C4 O5 -62.57(19)
C11 C3 C4 C5 178.82(15)
C12 C10 C9 C8 -74.21(18)
C12 C10 C5 C6 72.11(18)
C12 C10 C5 C1 -165.72(15)
C12 C10 C5 C4 -47.9(2)
C5 C10 C9 C8 50.40(18)
C3 O4 C6 C7 129.43(14)
C3 O4 C6 C5 6.16(15)
C3 O2 C1 O3 178.16(16)
C3 O2 C1 C5 0.01(16)
